data_2018336
loop_
_publ_author_name
'Tabata, Hideyuki'
'Kubo, Natsuki'
'Okuno, Tsunehisa'

_publ_section_title
;
 Two polymorphs of
 <i>N</i>^1^,<i>N</i>^4^-bis(5-hydroxypenta-1,3-diynyl)-<i>N</i>^1^,<i>N</i>^4^-diphenylbenzene-1,4-diamine
;
_journal_coeditor_code UK3036
_journal_issue 12
_journal_name_full 'Acta Crystallographica Section C'
_journal_page_first o492
_journal_page_last o495
_journal_paper_doi 10.1107/S0108270111045951
_journal_volume 67
_journal_year 2011
_chemical_formula_iupac 'C28 H20 N2 O2'
_chemical_formula_moiety 'C28 H20 N2 O2'
_chemical_formula_sum 'C28 H20 N2 O2'
_chemical_formula_weight 416.46
_chemical_name_systematic
;
<i>N</i>^1^,<i>N</i>^4^-bis(5-hydroxypenta-1,3-diynyl)-
<i>N</i>^1^,<i>N</i>^4^-diphenylbenzene-1,4-diamine
;
_space_group_IT_number 14
_symmetry_cell_setting monoclinic
_symmetry_space_group_name_Hall '-P 2ybc'
_symmetry_space_group_name_H-M 'P 1 21/c 1'
_atom_sites_solution_hydrogens geom
_atom_sites_solution_primary direct
_atom_sites_solution_secondary difmap
_cell_angle_alpha 90.00
_cell_angle_beta 93.148(2)
_cell_angle_gamma 90.00
_cell_formula_units_Z 4
_cell_length_a 9.0669(18)
_cell_length_b 7.7778(16)
_cell_length_c 30.135(6)
_cell_measurement_reflns_used 2923
_cell_measurement_temperature 100
_cell_measurement_theta_max 27.41
_cell_measurement_theta_min 2.25
_cell_volume 2121.9(7)
_computing_cell_refinement 'APEX2 (Bruker, 2010)'
_computing_data_collection 'APEX2 (Bruker, 2010)'
_computing_data_reduction 'SAINT (Bruker, 2004)'
_computing_molecular_graphics 'ORTEP-3 (Farrugia, 1997)'
_computing_publication_material 'enCIFer (Allen <i>et al.</i>, 2004)'
_computing_structure_refinement 'SHELXL97 (Sheldrick, 2008)'
_computing_structure_solution 'SHELXS97 (Sheldrick, 2008)'
_diffrn_ambient_temperature 100
_diffrn_detector_area_resol_mean 8.333
_diffrn_measured_fraction_theta_full 0.993
_diffrn_measured_fraction_theta_max 0.993
_diffrn_measurement_device_type 'Bruker APEXII CCD area-detector'
_diffrn_measurement_method '\f and \w scans'
_diffrn_radiation_monochromator 'Bruker Helios multilayer confocal mirror'
_diffrn_radiation_source 'Bruker TXS fine-focus rotating anode'
_diffrn_radiation_type MoK\a
_diffrn_radiation_wavelength 0.71073
_diffrn_reflns_av_R_equivalents 0.0298
_diffrn_reflns_av_sigmaI/netI 0.0389
_diffrn_reflns_limit_h_max 11
_diffrn_reflns_limit_h_min -9
_diffrn_reflns_limit_k_max 10
_diffrn_reflns_limit_k_min -9
_diffrn_reflns_limit_l_max 39
_diffrn_reflns_limit_l_min -30
_diffrn_reflns_number 11823
_diffrn_reflns_theta_full 27.48
_diffrn_reflns_theta_max 27.48
_diffrn_reflns_theta_min 1.35
_exptl_absorpt_coefficient_mu 0.083
_exptl_absorpt_correction_T_max 0.9959
_exptl_absorpt_correction_T_min 0.9606
_exptl_absorpt_correction_type empirical
_exptl_absorpt_process_details '(SADABS; Sheldrick, 1996)'
_exptl_crystal_colour 'pale yellow'
_exptl_crystal_density_diffrn 1.304
_exptl_crystal_density_method 'not measured'
_exptl_crystal_description plate
_exptl_crystal_F_000 872
_exptl_crystal_size_max 0.49
_exptl_crystal_size_mid 0.16
_exptl_crystal_size_min 0.05
_refine_diff_density_max 0.650
_refine_diff_density_min -0.529
_refine_ls_extinction_method none
_refine_ls_goodness_of_fit_ref 1.063
_refine_ls_hydrogen_treatment mixed
_refine_ls_matrix_type full
_refine_ls_number_parameters 358
_refine_ls_number_reflns 4842
_refine_ls_number_restraints 81
_refine_ls_restrained_S_all 1.145
_refine_ls_R_factor_all 0.0684
_refine_ls_R_factor_gt 0.0512
_refine_ls_shift/su_max 0.000
_refine_ls_shift/su_mean 0.000
_refine_ls_structure_factor_coef Fsqd
_refine_ls_weighting_details 'calc w = 1/[\s^2^(Fo^2^)+(0.0512P)^2^+1.2491P] where P=(Fo^2^+2Fc^2^)/3'
_refine_ls_weighting_scheme calc
_refine_ls_wR_factor_gt 0.1213
_refine_ls_wR_factor_ref 0.1327
_reflns_number_gt 3703
_reflns_number_total 4842
_reflns_threshold_expression I>2sigma(I)
_cod_data_source_file uk3036.cif
_cod_data_source_block I
_cod_original_sg_symbol_H-M 'P 21/c'
_cod_database_code 2018336
_cod_database_fobs_code 2018336

loop_
_symmetry_equiv_pos_as_xyz
'x, y, z'
'-x, y+1/2, -z+1/2'
'-x, -y, -z'
'x, -y-1/2, z-1/2'

loop_
_atom_site_type_symbol
_atom_site_label
_atom_site_fract_x
_atom_site_fract_y
_atom_site_fract_z
_atom_site_U_iso_or_equiv
_atom_site_adp_type
_atom_site_calc_flag
_atom_site_refinement_flags
_atom_site_occupancy
_atom_site_symmetry_multiplicity
C C1 0.97406(18) 0.9263(2) 0.32887(5) 0.0186(4) Uani d . 1 1
C C2 1.0220(2) 0.8268(2) 0.29412(6) 0.0203(4) Uani d . 1 1
C C3 0.94556(19) 0.8304(2) 0.25305(6) 0.0196(4) Uani d . 1 1
C C4 0.82030(18) 0.9331(2) 0.24653(5) 0.0172(4) Uani d . 1 1
C C5 0.77410(19) 1.0344(2) 0.28120(6) 0.0184(4) Uani d . 1 1
C C6 0.85049(19) 1.0309(2) 0.32224(6) 0.0190(4) Uani d . 1 1
C C7 1.20500(19) 0.9286(2) 0.37841(6) 0.0201(4) Uani d . 1 1
C C8 1.2746(2) 0.8571(3) 0.41628(6) 0.0229(4) Uani d . 1 1
C C9 1.4265(2) 0.8739(3) 0.42327(6) 0.0256(4) Uani d . 1 1
C C10 1.5094(2) 0.9603(3) 0.39305(6) 0.0256(4) Uani d . 1 1
C C11 1.4390(2) 1.0305(3) 0.35527(6) 0.0243(4) Uani d . 1 1
C C12 1.2876(2) 1.0151(2) 0.34770(6) 0.0214(4) Uani d . 1 1
C C13 0.58928(19) 0.9688(2) 0.19674(6) 0.0199(4) Uani d . 1 1
C C14 0.5351(2) 1.0377(3) 0.15658(7) 0.0287(4) Uani d . 1 1
C C15 0.3841(2) 1.0636(3) 0.14915(8) 0.0361(5) Uani d . 1 1
C C16 0.2876(2) 1.0264(3) 0.18203(8) 0.0343(5) Uani d . 1 1
C C17 0.3431(2) 0.9579(3) 0.22186(7) 0.0289(5) Uani d D 1 1
C C18 0.4929(2) 0.9256(2) 0.22940(6) 0.0226(4) Uani d . 1 1
C C19 0.96509(19) 0.8878(3) 0.40665(6) 0.0224(4) Uani d . 1 1
C C20 0.88956(19) 0.8610(3) 0.43739(6) 0.0247(4) Uani d . 1 1
C C21 0.80320(19) 0.8218(3) 0.47201(6) 0.0220(4) Uani d . 1 1
C C22 0.72713(19) 0.7873(3) 0.50211(6) 0.0221(4) Uani d U 1 1
C C23 0.6372(2) 0.7159(2) 0.53664(6) 0.0246(4) Uani d DU 1 1
H H17 0.6871 0.7372 0.5662 0.030 Uiso calc R 1 1
H H18 0.5405 0.7753 0.5357 0.030 Uiso calc R 1 1
C C24 0.82673(19) 0.9179(2) 0.16790(6) 0.0196(4) Uani d . 1 1
C C25 0.90268(19) 0.8987(3) 0.13693(6) 0.0221(4) Uani d . 1 1
C C26 0.9874(2) 0.8637(3) 0.10157(6) 0.0268(4) Uani d . 1 1
C C27 1.0611(2) 0.8295(3) 0.07110(7) 0.0382(5) Uani d U 1 1
C C28 1.1467(3) 0.7863(4) 0.03282(7) 0.0561(7) Uani d DU 1 1
H H19 1.2528 0.7805 0.0425 0.067 Uiso calc R 1 1
H H20 1.1164 0.6713 0.0216 0.067 Uiso calc R 1 1
H H3 1.111(2) 0.751(3) 0.2995(6) 0.025(5) Uiso d . 1 1
H H4 0.977(2) 0.761(3) 0.2290(6) 0.015(5) Uiso d . 1 1
H H5 0.690(2) 1.107(3) 0.2763(6) 0.023(5) Uiso d . 1 1
H H6 0.820(2) 1.104(3) 0.3469(6) 0.018(5) Uiso d . 1 1
H H7 1.214(2) 0.793(3) 0.4377(7) 0.027(5) Uiso d . 1 1
H H8 1.474(2) 0.821(3) 0.4497(7) 0.033(6) Uiso d . 1 1
H H9 1.617(3) 0.975(3) 0.3985(7) 0.034(6) Uiso d . 1 1
H H10 1.495(2) 1.092(3) 0.3343(6) 0.022(5) Uiso d . 1 1
H H11 1.237(2) 1.068(3) 0.3218(7) 0.033(6) Uiso d . 1 1
H H12 0.603(2) 1.067(3) 0.1343(7) 0.032(6) Uiso d . 1 1
H H13 0.348(3) 1.110(3) 0.1200(8) 0.045(7) Uiso d . 1 1
H H14 0.178(2) 1.046(3) 0.1750(7) 0.029(6) Uiso d . 1 1
H H15 0.277(2) 0.929(3) 0.2454(7) 0.034(6) Uiso d . 1 1
H H16 0.530(2) 0.871(3) 0.2569(7) 0.025(5) Uiso d . 1 1
H H1A 0.5522(13) 0.5249(15) 0.5106(5) 0.075(12) Uiso d PD 0.50 1
H H2A 1.2080(13) 0.939(3) -0.0086(7) 0.075(12) Uiso d PD 0.50 1
H H1B 0.6920(16) 0.495(2) 0.5242(18) 0.075(12) Uiso d PD 0.50 1
H H2B 1.053(2) 0.961(3) 0.0017(7) 0.075(12) Uiso d PD 0.50 1
N N1 1.04834(16) 0.9169(2) 0.37201(5) 0.0210(3) Uani d . 1 1
N N2 0.74536(16) 0.9391(2) 0.20355(5) 0.0192(3) Uani d . 1 1
O O1 0.6139(2) 0.5375(2) 0.53103(8) 0.0620(6) Uani d DU 1 1
O O2 1.1279(2) 0.9048(2) -0.00128(5) 0.0452(5) Uani d DU 1 1

loop_
_atom_site_aniso_label
_atom_site_aniso_U_11
_atom_site_aniso_U_22
_atom_site_aniso_U_33
_atom_site_aniso_U_12
_atom_site_aniso_U_13
_atom_site_aniso_U_23
C1 0.0176(8) 0.0224(9) 0.0161(8) -0.0009(7) 0.0033(6) 0.0038(7)
C2 0.0195(9) 0.0214(9) 0.0205(9) 0.0035(7) 0.0053(7) 0.0023(7)
C3 0.0201(8) 0.0202(9) 0.0190(8) 0.0019(7) 0.0059(7) -0.0011(7)
C4 0.0174(8) 0.0190(9) 0.0156(8) -0.0029(6) 0.0039(6) 0.0011(6)
C5 0.0157(8) 0.0190(9) 0.0207(8) 0.0014(7) 0.0039(7) 0.0008(7)
C6 0.0198(8) 0.0204(9) 0.0171(8) -0.0001(7) 0.0054(7) -0.0013(7)
C7 0.0197(8) 0.0225(9) 0.0183(8) 0.0030(7) 0.0036(7) -0.0015(7)
C8 0.0242(9) 0.0281(10) 0.0167(8) 0.0015(8) 0.0042(7) 0.0031(7)
C9 0.0259(10) 0.0305(11) 0.0202(9) 0.0044(8) -0.0020(7) 0.0019(8)
C10 0.0195(9) 0.0302(11) 0.0271(10) 0.0012(8) 0.0005(7) -0.0022(8)
C11 0.0242(9) 0.0244(10) 0.0249(9) 0.0007(7) 0.0080(7) 0.0002(8)
C12 0.0236(9) 0.0224(10) 0.0185(9) 0.0041(7) 0.0035(7) 0.0019(7)
C13 0.0178(8) 0.0189(9) 0.0230(9) -0.0015(7) 0.0013(7) -0.0019(7)
C14 0.0230(10) 0.0318(11) 0.0312(11) -0.0024(8) -0.0002(8) 0.0095(9)
C15 0.0267(10) 0.0378(13) 0.0428(13) 0.0002(9) -0.0067(9) 0.0115(10)
C16 0.0172(9) 0.0321(12) 0.0531(14) 0.0015(8) -0.0021(9) -0.0045(10)
C17 0.0210(9) 0.0280(11) 0.0387(11) -0.0058(8) 0.0090(8) -0.0094(9)
C18 0.0230(9) 0.0215(9) 0.0234(9) -0.0047(7) 0.0038(7) -0.0039(7)
C19 0.0197(9) 0.0282(10) 0.0193(9) 0.0041(7) 0.0016(7) 0.0029(7)
C20 0.0186(9) 0.0347(11) 0.0208(9) 0.0040(8) 0.0012(7) 0.0050(8)
C21 0.0189(8) 0.0287(10) 0.0184(9) 0.0031(7) 0.0012(7) 0.0032(7)
C22 0.0205(9) 0.0265(10) 0.0193(8) 0.0003(7) 0.0007(7) -0.0002(7)
C23 0.0254(9) 0.0260(10) 0.0232(9) -0.0011(7) 0.0091(7) 0.0007(7)
C24 0.0184(8) 0.0224(9) 0.0180(8) -0.0017(7) -0.0006(7) 0.0011(7)
C25 0.0193(9) 0.0296(10) 0.0173(8) -0.0010(7) 0.0007(7) 0.0017(7)
C26 0.0224(9) 0.0405(12) 0.0175(9) 0.0036(8) 0.0012(7) 0.0049(8)
C27 0.0292(10) 0.0646(15) 0.0211(10) 0.0144(10) 0.0045(8) 0.0105(10)
C28 0.0497(14) 0.0916(19) 0.0288(11) 0.0365(13) 0.0195(10) 0.0200(12)
N1 0.0173(7) 0.0315(9) 0.0145(7) 0.0023(6) 0.0042(6) 0.0034(6)
N2 0.0178(7) 0.0246(8) 0.0154(7) 0.0001(6) 0.0039(6) 0.0000(6)
O1 0.0711(13) 0.0280(9) 0.0931(14) -0.0128(8) 0.0612(11) -0.0114(9)
O2 0.0815(13) 0.0280(8) 0.0289(8) -0.0082(8) 0.0286(8) -0.0006(6)

loop_
_atom_type_symbol
_atom_type_description
_atom_type_scat_dispersion_real
_atom_type_scat_dispersion_imag
_atom_type_scat_source
C C 0.0033 0.0016 'International Tables Vol C Tables 4.2.6.8 and 6.1.1.4'
H H 0.0000 0.0000 'International Tables Vol C Tables 4.2.6.8 and 6.1.1.4'
N N 0.0061 0.0033 'International Tables Vol C Tables 4.2.6.8 and 6.1.1.4'
O O 0.0106 0.0060 'International Tables Vol C Tables 4.2.6.8 and 6.1.1.4'

loop_
_geom_angle_atom_site_label_1
_geom_angle_atom_site_label_2
_geom_angle_atom_site_label_3
_geom_angle
_geom_angle_publ_flag
C6 C1 C2 120.01(16) ?
C6 C1 N1 119.69(15) ?
C2 C1 N1 120.26(16) ?
C3 C2 C1 119.98(16) ?
C3 C2 H3 120.9(11) ?
C1 C2 H3 119.1(11) ?
C2 C3 C4 120.09(16) ?
C2 C3 H4 120.5(11) ?
C4 C3 H4 119.4(11) ?
C5 C4 C3 119.69(16) ?
C5 C4 N2 120.95(16) ?
C3 C4 N2 119.29(15) ?
C6 C5 C4 120.23(16) ?
C6 C5 H5 120.4(12) ?
C4 C5 H5 119.4(12) ?
C5 C6 C1 119.98(16) ?
C5 C6 H6 120.8(11) ?
C1 C6 H6 119.2(11) ?
C8 C7 C12 120.10(17) ?
C8 C7 N1 119.34(16) ?
C12 C7 N1 120.53(16) ?
C9 C8 C7 119.31(17) ?
C9 C8 H7 121.4(12) ?
C7 C8 H7 119.3(12) ?
C10 C9 C8 121.04(18) ?
C10 C9 H8 120.8(13) ?
C8 C9 H8 118.1(13) ?
C9 C10 C11 119.23(17) ?
C9 C10 H9 120.8(13) ?
C11 C10 H9 119.9(13) ?
C12 C11 C10 120.58(17) ?
C12 C11 H10 119.2(12) ?
C10 C11 H10 120.2(12) ?
C11 C12 C7 119.74(17) ?
C11 C12 H11 120.9(13) ?
C7 C12 H11 119.3(13) ?
C14 C13 C18 120.20(17) ?
C14 C13 N2 119.02(16) ?
C18 C13 N2 120.76(16) ?
C13 C14 C15 119.67(19) ?
C13 C14 H12 119.0(13) ?
C15 C14 H12 121.3(13) ?
C16 C15 C14 120.6(2) ?
C16 C15 H13 121.5(14) ?
C14 C15 H13 117.9(14) ?
C17 C16 C15 119.07(19) ?
C17 C16 H14 123.0(12) ?
C15 C16 H14 117.9(12) ?
C16 C17 C18 121.26(19) ?
C16 C17 H15 120.5(13) ?
C18 C17 H15 118.3(13) ?
C17 C18 C13 119.15(19) ?
C17 C18 H16 120.6(12) ?
C13 C18 H16 120.2(12) ?
N1 C19 C20 179.4(2) y
C19 C20 C21 177.1(2) y
C22 C21 C20 179.7(2) y
C21 C22 C23 170.6(2) y
O1 C23 C22 111.87(16) ?
O1 C23 H17 109.2 ?
C22 C23 H17 109.2 ?
O1 C23 H18 109.2 ?
C22 C23 H18 109.2 ?
H17 C23 H18 107.9 ?
N2 C24 C25 178.16(18) y
C24 C25 C26 175.7(2) y
C27 C26 C25 178.5(2) y
C26 C27 C28 178.0(2) y
O2 C28 C27 112.5(2) ?
O2 C28 H19 109.1 ?
C27 C28 H19 109.1 ?
O2 C28 H20 109.1 ?
C27 C28 H20 109.1 ?
H19 C28 H20 107.8 ?
C19 N1 C7 120.31(14) ?
C19 N1 C1 117.29(14) ?
C7 N1 C1 122.33(13) ?
C24 N2 C4 117.70(14) ?
C24 N2 C13 118.95(14) ?
C4 N2 C13 123.34(14) ?
C23 O1 H1A 107.5(9) ?
C23 O1 H1B 107.3(7) ?
H1A O1 H1B 109(4) ?
C28 O2 H2A 110.1(10) ?
C28 O2 H2B 110.0(10) ?
H2A O2 H2B 128(2) ?

loop_
_geom_bond_atom_site_label_1
_geom_bond_atom_site_label_2
_geom_bond_distance
_geom_bond_publ_flag
N1 C19 1.341(2) y
C19 C20 1.200(2) y
C20 C21 1.373(2) y
C21 C22 1.200(2) y
C22 C23 1.466(2) y
N2 C24 1.346(2) y
C24 C25 1.199(2) y
C25 C26 1.375(2) y
C26 C27 1.195(3) y
C27 C28 1.465(3) y
C1 C6 1.390(2) ?
C1 C2 1.391(2) ?
C1 N1 1.433(2) ?
C2 C3 1.385(2) ?
C2 H3 1.00(2) ?
C3 C4 1.394(2) ?
C3 H4 0.960(19) ?
C4 C5 1.391(2) ?
C4 N2 1.430(2) ?
C5 C6 1.384(2) ?
C5 H5 0.95(2) ?
C6 H6 0.989(19) ?
C7 C8 1.389(2) ?
C7 C12 1.395(2) ?
C7 N1 1.426(2) ?
C8 C9 1.387(3) ?
C8 H7 1.00(2) ?
C9 C10 1.386(3) ?
C9 H8 0.98(2) ?
C10 C11 1.387(3) ?
C10 H9 0.98(2) ?
C11 C12 1.384(3) ?
C11 H10 0.96(2) ?
C12 H11 0.97(2) ?
C13 C14 1.388(3) ?
C13 C18 1.393(2) ?
C13 N2 1.437(2) ?
C14 C15 1.390(3) ?
C14 H12 0.96(2) ?
C15 C16 1.388(3) ?
C15 H13 0.99(2) ?
C16 C17 1.383(3) ?
C16 H14 1.02(2) ?
C17 C18 1.387(3) ?
C17 H15 0.98(2) ?
C18 H16 0.98(2) ?
C23 O1 1.412(2) ?
C23 H17 0.9900 ?
C23 H18 0.9900 ?
C28 O2 1.384(3) ?
C28 H19 0.9900 ?
C28 H20 0.9900 ?
O1 H1A 0.816(11) ?
O1 H1B 0.817(11) ?
O2 H2A 0.816(11) ?
O2 H2B 0.816(11) ?

loop_
_geom_hbond_atom_site_label_D
_geom_hbond_atom_site_label_H
_geom_hbond_atom_site_label_A
_geom_hbond_site_symmetry_A
_geom_hbond_distance_DH
_geom_hbond_distance_HA
_geom_hbond_distance_DA
_geom_hbond_angle_DHA
O1 H1A O1 3_666 0.815(14) 1.97(2) 2.771(3) 168.9(14)
O1 H1B O2 2_745 0.82(3) 1.94(3) 2.753(3) 173(5)
O2 H2A O1 2_755 0.815(15) 1.94(2) 2.753(3) 173(2)
O2 H2B O2 3_775 0.82(2) 1.94(2) 2.756(3) 173(2)
